data_1560366
loop_
_publ_author_name
'Kanagawa, Mayu'
'Akagi, Kazuto'
'Okuno, Tsunehisa'

_publ_section_title
;
 9-[(<i>Z</i>)-2-(4,4,5,5-Tetramethyl-1,3,2-dioxaborolan-2-yl)ethenyl]-9<i>H</i>-carbazole
;
_journal_coeditor_code TK4068
_journal_issue 2
_journal_name_full IUCrData
_journal_page_first x210142
_journal_paper_doi 10.1107/S2414314621001425
_journal_volume 6
_journal_year 2021
_chemical_formula_iupac 'C20 H22 B N O2'
_chemical_formula_moiety 'C20 H22 B N O2'
_chemical_formula_sum 'C20 H22 B N O2'
_chemical_formula_weight 319.21
_chemical_name_systematic 9-[(<i>Z</i>)-2-(4,4,5,5-Tetramethyl-1,3,2-dioxaborolan-2-yl)ethenyl]-9<i>H</i>-carbazole
_space_group_crystal_system triclinic
_space_group_IT_number 2
_space_group_name_Hall '-P 1'
_space_group_name_H-M_alt 'P -1'
_atom_sites_solution_hydrogens geom
_atom_sites_solution_primary direct
_atom_sites_solution_secondary difmap
_cell_angle_alpha 80.975(15)
_cell_angle_beta 81.242(17)
_cell_angle_gamma 78.726(17)
_cell_formula_units_Z 2
_cell_length_a 8.204(3)
_cell_length_b 9.700(5)
_cell_length_c 11.330(5)
_cell_measurement_reflns_used 2244
_cell_measurement_temperature 93
_cell_measurement_theta_max 25.02
_cell_measurement_theta_min 1.83
_cell_volume 866.4(7)
_computing_cell_refinement
;
CrystalClear (Rigaku, 2008)
;
_computing_data_collection
;
CrystalClear (Rigaku, 2008)
;
_computing_data_reduction
;
CrystalClear (Rigaku, 2008)
;
_computing_molecular_graphics
;
<i>OPTEP-3 for Windows</i> (Farrugia, 2012)
;
_computing_publication_material
;
PublCIF  (Westrip, 2010)
;
_computing_structure_refinement
;
SHELXL (Sheldrick, 2008)
;
_computing_structure_solution
;
SHELXD (Sheldrick, 2008)
;
_diffrn_ambient_temperature 93
_diffrn_detector_area_resol_mean 28.445
_diffrn_measured_fraction_theta_full 0.982
_diffrn_measured_fraction_theta_max 0.982
_diffrn_measurement_device_type 'Rigaku Saturn724+'
_diffrn_measurement_method \w
_diffrn_radiation_type 'Mo K\a'
_diffrn_radiation_wavelength 0.71075
_diffrn_reflns_av_R_equivalents 0.0409
_diffrn_reflns_av_unetI/netI 0.0468
_diffrn_reflns_limit_h_max 9
_diffrn_reflns_limit_h_min -9
_diffrn_reflns_limit_k_max 10
_diffrn_reflns_limit_k_min -11
_diffrn_reflns_limit_l_max 13
_diffrn_reflns_limit_l_min -13
_diffrn_reflns_number 5921
_diffrn_reflns_theta_full 24.994
_diffrn_reflns_theta_max 24.994
_diffrn_reflns_theta_min 3.012
_diffrn_standards_number 0
_exptl_absorpt_coefficient_mu 0.077
_exptl_absorpt_correction_T_max 0.997
_exptl_absorpt_correction_T_min 0.990
_exptl_absorpt_correction_type numerical
_exptl_absorpt_process_details
;
(NUMABS; Rigaku, 1999)
;
_exptl_crystal_colour colorless
_exptl_crystal_density_diffrn 1.224
_exptl_crystal_density_method 'not measured'
_exptl_crystal_description chip
_exptl_crystal_F_000 340.00
_exptl_crystal_size_max 0.200
_exptl_crystal_size_mid 0.100
_exptl_crystal_size_min 0.040
_refine_diff_density_max 0.24
_refine_diff_density_min -0.30
_refine_ls_extinction_method none
_refine_ls_goodness_of_fit_ref 1.040
_refine_ls_hydrogen_treatment noref
_refine_ls_number_parameters 217
_refine_ls_number_reflns 3005
_refine_ls_number_restraints 0
_refine_ls_R_factor_all 0.0663
_refine_ls_R_factor_gt 0.0536
_refine_ls_shift/su_max 0.000
_refine_ls_structure_factor_coef Fsqd
_refine_ls_weighting_details 'w = 1/[\s^2^(Fo^2^)+(0.0817P)^2^+0.3242P] where P=(Fo^2^+2Fc^2^)/3'
_refine_ls_weighting_scheme calc
_refine_ls_wR_factor_gt 0.1371
_refine_ls_wR_factor_ref 0.1478
_reflns_number_gt 2462
_reflns_number_total 3005
_reflns_threshold_expression F^2^>2.0\s(F^2^)
_cod_data_source_file tk4068sup1.cif
_cod_data_source_block I
_cod_database_code 1560366

loop_
_space_group_symop_id
_space_group_symop_operation_xyz
1 +X,+Y,+Z
2 -X,-Y,-Z

loop_
_atom_site_type_symbol
_atom_site_label
_atom_site_fract_x
_atom_site_fract_y
_atom_site_fract_z
_atom_site_U_iso_or_equiv
_atom_site_adp_type
_atom_site_calc_flag
_atom_site_occupancy
_atom_site_disorder_assembly
_atom_site_disorder_group
O O1 0.20319(15) 0.34856(14) 1.00915(12) 0.0230(3) Uani d 1 . .
O O2 0.38376(15) 0.17377(14) 1.10767(12) 0.0239(3) Uani d 1 . .
N N1 0.41036(19) 0.40247(16) 0.74648(14) 0.0205(4) Uani d 1 . .
C C1 0.3703(2) 0.5164(2) 0.65803(17) 0.0216(4) Uani d 1 . .
C C2 0.4130(2) 0.6510(2) 0.64047(19) 0.0270(5) Uani d 1 . .
C C3 0.3585(3) 0.7445(2) 0.5436(2) 0.0326(5) Uani d 1 . .
C C4 0.2609(3) 0.7075(2) 0.46672(19) 0.0323(5) Uani d 1 . .
C C5 0.2164(2) 0.5748(2) 0.48530(18) 0.0281(5) Uani d 1 . .
C C6 0.2716(2) 0.4769(2) 0.58157(17) 0.0216(4) Uani d 1 . .
C C7 0.2548(2) 0.3314(2) 0.62426(16) 0.0204(4) Uani d 1 . .
C C8 0.1799(2) 0.2338(2) 0.58267(18) 0.0252(5) Uani d 1 . .
C C9 0.1991(2) 0.0959(2) 0.63799(19) 0.0272(5) Uani d 1 . .
C C10 0.2929(2) 0.0528(2) 0.73549(19) 0.0267(5) Uani d 1 . .
C C11 0.3653(2) 0.1483(2) 0.78009(17) 0.0223(4) Uani d 1 . .
C C12 0.3436(2) 0.28763(19) 0.72443(16) 0.0190(4) Uani d 1 . .
C C13 0.5305(2) 0.3982(2) 0.82481(18) 0.0236(4) Uani d 1 . .
C C14 0.5195(2) 0.3395(2) 0.93873(17) 0.0228(4) Uani d 1 . .
C C15 0.1022(2) 0.2904(2) 1.11685(17) 0.0222(4) Uani d 1 . .
C C16 0.2149(2) 0.1462(2) 1.15663(18) 0.0226(4) Uani d 1 . .
C C17 0.0748(3) 0.3957(2) 1.2068(2) 0.0312(5) Uani d 1 . .
C C18 -0.0659(2) 0.2788(2) 1.0809(2) 0.0291(5) Uani d 1 . .
C C19 0.2125(3) 0.1056(2) 1.29157(19) 0.0326(5) Uani d 1 . .
C C20 0.1851(2) 0.0232(2) 1.09897(19) 0.0285(5) Uani d 1 . .
B B1 0.3668(3) 0.2849(2) 1.0180(2) 0.0212(5) Uani d 1 . .
H H2 0.4774 0.6774 0.6934 0.032 Uiso d 1 . .
H H3 0.3882 0.8361 0.5289 0.039 Uiso d 1 . .
H H4 0.2249 0.7744 0.4010 0.039 Uiso d 1 . .
H H5 0.1489 0.5503 0.4333 0.034 Uiso d 1 . .
H H8 0.1165 0.2624 0.5168 0.030 Uiso d 1 . .
H H9 0.1486 0.0291 0.6100 0.033 Uiso d 1 . .
H H10 0.3067 -0.0434 0.7715 0.032 Uiso d 1 . .
H H11 0.4278 0.1194 0.8465 0.027 Uiso d 1 . .
H H13 0.6280 0.4470 0.7822 0.028 Uiso d 1 . .
H H14 0.6200 0.3320 0.9790 0.037 Uiso d 1 . .
H H17A 0.0075 0.3607 1.2804 0.037 Uiso d 1 . .
H H17B 0.1834 0.4073 1.2262 0.037 Uiso d 1 . .
H H17C 0.0159 0.4874 1.1718 0.037 Uiso d 1 . .
H H18A -0.1358 0.2401 1.1515 0.035 Uiso d 1 . .
H H18B -0.1225 0.3730 1.0494 0.035 Uiso d 1 . .
H H18C -0.0474 0.2158 1.0186 0.035 Uiso d 1 . .
H H19A 0.1013 0.0863 1.3272 0.039 Uiso d 1 . .
H H19B 0.2966 0.0203 1.3079 0.039 Uiso d 1 . .
H H19C 0.2382 0.1835 1.3270 0.039 Uiso d 1 . .
H H20A 0.0733 0.0020 1.1298 0.034 Uiso d 1 . .
H H20B 0.1935 0.0488 1.0113 0.034 Uiso d 1 . .
H H20C 0.2697 -0.0606 1.1186 0.034 Uiso d 1 . .

loop_
_atom_site_aniso_label
_atom_site_aniso_U_11
_atom_site_aniso_U_22
_atom_site_aniso_U_33
_atom_site_aniso_U_12
_atom_site_aniso_U_13
_atom_site_aniso_U_23
O1 0.0134(7) 0.0253(7) 0.0279(8) -0.0019(5) -0.0006(5) -0.0002(6)
O2 0.0119(7) 0.0310(8) 0.0269(8) -0.0027(5) -0.0019(5) 0.0002(6)
N1 0.0150(8) 0.0221(9) 0.0245(8) -0.0050(6) -0.0014(6) -0.0022(7)
C1 0.0137(9) 0.0220(10) 0.0256(10) -0.0010(7) 0.0058(7) -0.0031(8)
C2 0.0174(10) 0.0248(10) 0.0360(12) -0.0037(8) 0.0065(8) -0.0052(9)
C3 0.0241(11) 0.0224(11) 0.0421(13) 0.0013(8) 0.0108(9) 0.0018(9)
C4 0.0258(11) 0.0287(12) 0.0323(12) 0.0058(9) 0.0062(9) 0.0035(9)
C5 0.0209(10) 0.0296(11) 0.0270(11) 0.0056(8) 0.0032(8) -0.0019(9)
C6 0.0144(9) 0.0243(10) 0.0223(10) 0.0008(7) 0.0048(7) -0.0041(8)
C7 0.0114(9) 0.0261(10) 0.0214(10) 0.0008(7) 0.0022(7) -0.0058(8)
C8 0.0157(9) 0.0326(11) 0.0277(11) -0.0001(8) -0.0023(8) -0.0105(9)
C9 0.0185(10) 0.0308(11) 0.0362(12) -0.0062(8) -0.0028(8) -0.0141(9)
C10 0.0204(10) 0.0236(10) 0.0343(11) -0.0036(8) 0.0020(8) -0.0043(8)
C11 0.0158(9) 0.0252(10) 0.0250(10) -0.0038(8) 0.0010(8) -0.0032(8)
C12 0.0120(9) 0.0222(10) 0.0222(10) -0.0038(7) 0.0028(7) -0.0048(7)
C13 0.0148(9) 0.0257(10) 0.0324(11) -0.0078(8) -0.0012(8) -0.0065(8)
C14 0.0135(9) 0.0266(10) 0.0298(11) -0.0033(8) -0.0035(8) -0.0077(8)
C15 0.0132(9) 0.0257(10) 0.0269(10) -0.0043(7) 0.0002(7) -0.0024(8)
C16 0.0131(9) 0.0272(10) 0.0265(10) -0.0045(8) -0.0002(7) -0.0013(8)
C17 0.0217(11) 0.0338(12) 0.0388(12) -0.0069(9) 0.0044(9) -0.0125(10)
C18 0.0145(10) 0.0297(11) 0.0433(13) -0.0047(8) -0.0055(8) -0.0027(9)
C19 0.0261(11) 0.0415(13) 0.0278(11) -0.0075(9) -0.0012(9) 0.0026(9)
C20 0.0217(10) 0.0260(11) 0.0360(12) -0.0038(8) -0.0003(9) -0.0023(9)
B1 0.0150(10) 0.0245(11) 0.0249(11) -0.0018(8) -0.0027(8) -0.0073(9)

loop_
_atom_type_symbol
_atom_type_description
_atom_type_scat_dispersion_real
_atom_type_scat_dispersion_imag
_atom_type_scat_source
C C 0.0033 0.0016
;
International Tables for Crystallography
(Vol. C, Tables 4.2.6.8 and 6.1.1.4)
;
H H 0.0000 0.0000
;
International Tables for Crystallography
(Vol. C, Table 6.1.1.4)
;
B B 0.0013 0.0007
;
International Tables for Crystallography
(Vol. C, Tables 4.2.6.8 and 6.1.1.4)
;
N N 0.0061 0.0033
;
International Tables for Crystallography
(Vol. C, Tables 4.2.6.8 and 6.1.1.4)
;
O O 0.0106 0.0060
;
International Tables for Crystallography
(Vol. C, Tables 4.2.6.8 and 6.1.1.4)
;

loop_
_geom_angle_atom_site_label_1
_geom_angle_atom_site_label_2
_geom_angle_atom_site_label_3
_geom_angle_site_symmetry_1
_geom_angle_site_symmetry_3
_geom_angle
_geom_angle_publ_flag
B1 O1 C15 . . 106.68(15) ?
B1 O2 C16 . . 107.55(14) ?
C1 N1 C12 . . 108.46(16) ?
C1 N1 C13 . . 123.14(16) ?
C12 N1 C13 . . 126.85(16) ?
C2 C1 N1 . . 129.49(19) ?
C2 C1 C6 . . 121.62(18) ?
N1 C1 C6 . . 108.89(17) ?
C3 C2 C1 . . 117.8(2) ?
C3 C2 H2 . . 121.1 ?
C1 C2 H2 . . 121.1 ?
C2 C3 C4 . . 121.6(2) ?
C2 C3 H3 . . 119.2 ?
C4 C3 H3 . . 119.3 ?
C5 C4 C3 . . 120.7(2) ?
C5 C4 H4 . . 119.7 ?
C3 C4 H4 . . 119.6 ?
C4 C5 C6 . . 119.2(2) ?
C4 C5 H5 . . 120.5 ?
C6 C5 H5 . . 120.4 ?
C5 C6 C1 . . 119.20(18) ?
C5 C6 C7 . . 134.00(19) ?
C1 C6 C7 . . 106.78(16) ?
C8 C7 C12 . . 119.23(18) ?
C8 C7 C6 . . 133.36(18) ?
C12 C7 C6 . . 107.30(16) ?
C9 C8 C7 . . 119.36(18) ?
C9 C8 H8 . . 120.4 ?
C7 C8 H8 . . 120.3 ?
C8 C9 C10 . . 120.67(18) ?
C8 C9 H9 . . 119.7 ?
C10 C9 H9 . . 119.6 ?
C11 C10 C9 . . 121.08(19) ?
C11 C10 H10 . . 119.5 ?
C9 C10 H10 . . 119.5 ?
C10 C11 C12 . . 117.78(18) ?
C10 C11 H11 . . 121.1 ?
C12 C11 H11 . . 121.1 ?
C11 C12 N1 . . 129.49(18) ?
C11 C12 C7 . . 121.82(18) ?
N1 C12 C7 . . 108.51(16) ?
C14 C13 N1 . . 124.70(17) ?
C14 C13 H13 . . 123.9 ?
N1 C13 H13 . . 111.4 ?
C13 C14 B1 . . 128.25(18) ?
C13 C14 H14 . . 115.7 ?
B1 C14 H14 . . 116.1 ?
O1 C15 C17 . . 106.93(15) ?
O1 C15 C18 . . 107.93(16) ?
C17 C15 C18 . . 109.52(16) ?
O1 C15 C16 . . 102.76(14) ?
C17 C15 C16 . . 113.79(17) ?
C18 C15 C16 . . 115.22(16) ?
O2 C16 C19 . . 107.36(15) ?
O2 C16 C20 . . 107.45(15) ?
C19 C16 C20 . . 110.32(17) ?
O2 C16 C15 . . 102.16(14) ?
C19 C16 C15 . . 115.19(17) ?
C20 C16 C15 . . 113.57(17) ?
C15 C17 H17A . . 109.5 ?
C15 C17 H17B . . 109.4 ?
H17A C17 H17B . . 109.5 ?
C15 C17 H17C . . 109.4 ?
H17A C17 H17C . . 109.5 ?
H17B C17 H17C . . 109.4 ?
C15 C18 H18A . . 109.5 ?
C15 C18 H18B . . 109.5 ?
H18A C18 H18B . . 109.5 ?
C15 C18 H18C . . 109.5 ?
H18A C18 H18C . . 109.4 ?
H18B C18 H18C . . 109.4 ?
C16 C19 H19A . . 109.5 ?
C16 C19 H19B . . 109.5 ?
H19A C19 H19B . . 109.4 ?
C16 C19 H19C . . 109.5 ?
H19A C19 H19C . . 109.5 ?
H19B C19 H19C . . 109.4 ?
C16 C20 H20A . . 109.6 ?
C16 C20 H20B . . 109.5 ?
H20A C20 H20B . . 109.5 ?
C16 C20 H20C . . 109.5 ?
H20A C20 H20C . . 109.4 ?
H20B C20 H20C . . 109.4 ?
O2 B1 O1 . . 113.61(17) ?
O2 B1 C14 . . 122.75(17) ?
O1 B1 C14 . . 123.54(18) ?

loop_
_geom_bond_atom_site_label_1
_geom_bond_atom_site_label_2
_geom_bond_site_symmetry_2
_geom_bond_distance
_geom_bond_publ_flag
O1 B1 . 1.375(2) ?
O1 C15 . 1.467(2) ?
O2 B1 . 1.362(3) ?
O2 C16 . 1.471(2) ?
N1 C1 . 1.395(3) ?
N1 C12 . 1.404(3) ?
N1 C13 . 1.414(3) ?
C1 C2 . 1.393(3) ?
C1 C6 . 1.412(3) ?
C2 C3 . 1.380(3) ?
C2 H2 . 0.9501 ?
C3 C4 . 1.396(3) ?
C3 H3 . 0.9502 ?
C4 C5 . 1.383(3) ?
C4 H4 . 0.9503 ?
C5 C6 . 1.398(3) ?
C5 H5 . 0.9509 ?
C6 C7 . 1.445(3) ?
C7 C8 . 1.397(3) ?
C7 C12 . 1.407(3) ?
C8 C9 . 1.375(3) ?
C8 H8 . 0.9496 ?
C9 C10 . 1.405(3) ?
C9 H9 . 0.9497 ?
C10 C11 . 1.386(3) ?
C10 H10 . 0.9505 ?
C11 C12 . 1.389(3) ?
C11 H11 . 0.9501 ?
C13 C14 . 1.324(3) ?
C13 H13 . 1.0277 ?
C14 B1 . 1.557(3) ?
C14 H14 . 0.9869 ?
C15 C17 . 1.517(3) ?
C15 C18 . 1.525(3) ?
C15 C16 . 1.561(3) ?
C16 C19 . 1.516(3) ?
C16 C20 . 1.522(3) ?
C17 H17A . 0.9797 ?
C17 H17B . 0.9805 ?
C17 H17C . 0.9804 ?
C18 H18A . 0.9798 ?
C18 H18B . 0.9799 ?
C18 H18C . 0.9805 ?
C19 H19A . 0.9804 ?
C19 H19B . 0.9808 ?
C19 H19C . 0.9800 ?
C20 H20A . 0.9798 ?
C20 H20B . 0.9805 ?
C20 H20C . 0.9807 ?

loop_
_geom_torsion_atom_site_label_1
_geom_torsion_atom_site_label_2
_geom_torsion_atom_site_label_3
_geom_torsion_atom_site_label_4
_geom_torsion_site_symmetry_1
_geom_torsion_site_symmetry_2
_geom_torsion_site_symmetry_3
_geom_torsion_site_symmetry_4
_geom_torsion
_geom_torsion_publ_flag
C12 N1 C1 C2 . . . . -178.03(18) ?
C13 N1 C1 C2 . . . . -11.4(3) ?
C12 N1 C1 C6 . . . . 2.38(19) ?
C13 N1 C1 C6 . . . . 169.01(16) ?
N1 C1 C2 C3 . . . . 179.05(17) ?
C6 C1 C2 C3 . . . . -1.4(3) ?
C1 C2 C3 C4 . . . . 1.3(3) ?
C2 C3 C4 C5 . . . . -0.3(3) ?
C3 C4 C5 C6 . . . . -0.6(3) ?
C4 C5 C6 C1 . . . . 0.5(3) ?
C4 C5 C6 C7 . . . . -177.45(19) ?
C2 C1 C6 C5 . . . . 0.5(3) ?
N1 C1 C6 C5 . . . . -179.86(15) ?
C2 C1 C6 C7 . . . . 178.99(16) ?
N1 C1 C6 C7 . . . . -1.38(19) ?
C5 C6 C7 C8 . . . . 1.9(4) ?
C1 C6 C7 C8 . . . . -176.28(19) ?
C5 C6 C7 C12 . . . . 178.03(19) ?
C1 C6 C7 C12 . . . . -0.13(19) ?
C12 C7 C8 C9 . . . . -2.1(3) ?
C6 C7 C8 C9 . . . . 173.73(18) ?
C7 C8 C9 C10 . . . . 0.0(3) ?
C8 C9 C10 C11 . . . . 1.4(3) ?
C9 C10 C11 C12 . . . . -0.6(3) ?
C10 C11 C12 N1 . . . . -175.98(18) ?
C10 C11 C12 C7 . . . . -1.5(3) ?
C1 N1 C12 C11 . . . . 172.61(18) ?
C13 N1 C12 C11 . . . . 6.6(3) ?
C1 N1 C12 C7 . . . . -2.46(19) ?
C13 N1 C12 C7 . . . . -168.45(16) ?
C8 C7 C12 C11 . . . . 2.8(3) ?
C6 C7 C12 C11 . . . . -173.95(16) ?
C8 C7 C12 N1 . . . . 178.38(16) ?
C6 C7 C12 N1 . . . . 1.58(19) ?
C1 N1 C13 C14 . . . . 144.8(2) ?
C12 N1 C13 C14 . . . . -51.1(3) ?
N1 C13 C14 B1 . . . . -10.5(3) ?
B1 O1 C15 C17 . . . . 97.21(18) ?
B1 O1 C15 C18 . . . . -145.05(16) ?
B1 O1 C15 C16 . . . . -22.88(19) ?
B1 O2 C16 C19 . . . . -142.55(17) ?
B1 O2 C16 C20 . . . . 98.79(18) ?
B1 O2 C16 C15 . . . . -20.98(19) ?
O1 C15 C16 O2 . . . . 26.31(18) ?
C17 C15 C16 O2 . . . . -88.90(18) ?
C18 C15 C16 O2 . . . . 143.41(16) ?
O1 C15 C16 C19 . . . . 142.33(16) ?
C17 C15 C16 C19 . . . . 27.1(2) ?
C18 C15 C16 C19 . . . . -100.6(2) ?
O1 C15 C16 C20 . . . . -89.07(18) ?
C17 C15 C16 C20 . . . . 155.71(17) ?
C18 C15 C16 C20 . . . . 28.0(2) ?
C16 O2 B1 O1 . . . . 7.5(2) ?
C16 O2 B1 C14 . . . . -176.06(17) ?
C15 O1 B1 O2 . . . . 10.7(2) ?
C15 O1 B1 C14 . . . . -165.67(17) ?
C13 C14 B1 O2 . . . . 148.6(2) ?
C13 C14 B1 O1 . . . . -35.3(3) ?

_cod_database_fobs_code 1560366
